data_2215195
loop_
_publ_author_name
'Guo, Xu-Ming'
'Wang, Qi-Bao'
'Harms, Klaus'
'Sun, Hong-Jian'

_publ_section_title Diaqua[2,6-bis(2,6-diethyl-4-sulfonatophenyl)-3,5-dimethyl-2,6-diazoniaheptan-4-ido]sodium(I)
_journal_coeditor_code LH2437
_journal_issue 9
_journal_name_full 'Acta Crystallographica Section E'
_journal_page_first m2316
_journal_page_last m2316
_journal_paper_doi 10.1107/S1600536807038305
_journal_volume 63
_journal_year 2007
_chemical_formula_iupac '[Na (C25 H33 N2 O6 S2) (H2 O)2]'
_chemical_formula_moiety 'C25 H37 N2 Na O8 S2'
_chemical_formula_sum 'C25 H37 N2 Na O8 S2'
_chemical_formula_weight 580.64
_chemical_name_systematic
;
Diaqua[2,6-bis(2,6-diethyl-4-sulfonatophenyl)-3,5-dimethyl-2,6-\
diazoniaheptan-4-ido]sodium(I)
;
_space_group_IT_number 88
_symmetry_cell_setting tetragonal
_symmetry_space_group_name_Hall '-I 4ad'
_symmetry_space_group_name_H-M 'I 41/a :2'
_atom_sites_solution_hydrogens geom
_atom_sites_solution_primary direct
_atom_sites_solution_secondary difmap
_audit_creation_method SHELXL-97
_cell_angle_alpha 90.00
_cell_angle_beta 90.00
_cell_angle_gamma 90.00
_cell_formula_units_Z 8
_cell_length_a 12.1767(3)
_cell_length_b 12.1767(3)
_cell_length_c 41.055(3)
_cell_measurement_reflns_used 3063
_cell_measurement_temperature 193(2)
_cell_measurement_theta_max 20.357
_cell_measurement_theta_min 3.088
_cell_volume 6087.3(5)
_computing_cell_refinement 'SAINT (Bruker, 2001)'
_computing_data_collection 'SMART (Bruker, 2001)'
_computing_data_reduction SAINT
_computing_molecular_graphics 'SHELXTL (Sheldrick, 2001)'
_computing_publication_material SHELXTL
_computing_structure_refinement 'SHELXL97 (Sheldrick, 1997)'
_computing_structure_solution 'SHELXS97 (Sheldrick, 1997)'
_diffrn_ambient_temperature 193(2)
_diffrn_measured_fraction_theta_full 0.998
_diffrn_measured_fraction_theta_max 0.998
_diffrn_measurement_device_type 'Bruker SMART CCD'
_diffrn_measurement_method \w
_diffrn_radiation_monochromator graphite
_diffrn_radiation_source 'fine-focus sealed tube'
_diffrn_radiation_type MoK\a
_diffrn_radiation_wavelength 0.71073
_diffrn_reflns_av_R_equivalents 0.1081
_diffrn_reflns_av_sigmaI/netI 0.0677
_diffrn_reflns_limit_h_max 14
_diffrn_reflns_limit_h_min -14
_diffrn_reflns_limit_k_max 13
_diffrn_reflns_limit_k_min -10
_diffrn_reflns_limit_l_max 48
_diffrn_reflns_limit_l_min -48
_diffrn_reflns_number 20660
_diffrn_reflns_theta_full 25.0
_diffrn_reflns_theta_max 24.99
_diffrn_reflns_theta_min 2.24
_diffrn_standards_decay_% 0.02
_diffrn_standards_interval_count 5
_diffrn_standards_number 2699
_exptl_absorpt_coefficient_mu 0.235
_exptl_absorpt_correction_T_max 0.9746
_exptl_absorpt_correction_T_min 0.9501
_exptl_absorpt_correction_type multi-scan
_exptl_absorpt_process_details '(SADABS; Sheldrick, 1996)'
_exptl_crystal_colour colourless
_exptl_crystal_density_diffrn 1.258
_exptl_crystal_density_method 'not measured'
_exptl_crystal_description block
_exptl_crystal_F_000 2432
_exptl_crystal_size_max 0.22
_exptl_crystal_size_mid 0.18
_exptl_crystal_size_min 0.11
_refine_diff_density_max 0.383
_refine_diff_density_min -0.312
_refine_ls_extinction_method none
_refine_ls_goodness_of_fit_ref 1.012
_refine_ls_hydrogen_treatment mixed
_refine_ls_matrix_type full
_refine_ls_number_parameters 220
_refine_ls_number_reflns 2699
_refine_ls_number_restraints 81
_refine_ls_restrained_S_all 1.004
_refine_ls_R_factor_all 0.1091
_refine_ls_R_factor_gt 0.0641
_refine_ls_shift/su_max 0.000
_refine_ls_shift/su_mean 0.000
_refine_ls_structure_factor_coef Fsqd
_refine_ls_weighting_details 'calc w=1/[\s^2^(Fo^2^)+(0.102P)^2^] where P=(Fo^2^+2Fc^2^)/3'
_refine_ls_weighting_scheme calc
_refine_ls_wR_factor_gt 0.1689
_refine_ls_wR_factor_ref 0.1863
_reflns_number_gt 1517
_reflns_number_total 2699
_reflns_threshold_expression I>2\s(I)
_cod_data_source_file lh2437.cif
_cod_data_source_block I
_cod_original_cell_volume 6087.2(4)
_cod_original_sg_symbol_H-M 'I 41/a'
_cod_database_code 2215195
_cod_database_fobs_code 2215195

loop_
_symmetry_equiv_pos_as_xyz
'x, y, z'
'-x, -y+1/2, z'
'-y+3/4, x+1/4, z+1/4'
'y+1/4, -x+1/4, z+1/4'
'x+1/2, y+1/2, z+1/2'
'-x+1/2, -y+1, z+1/2'
'-y+5/4, x+3/4, z+3/4'
'y+3/4, -x+3/4, z+3/4'
'-x, -y, -z'
'x, y-1/2, -z'
'y-3/4, -x-1/4, -z-1/4'
'-y-1/4, x-1/4, -z-1/4'
'-x+1/2, -y+1/2, -z+1/2'
'x+1/2, y, -z+1/2'
'y-1/4, -x+1/4, -z+1/4'
'-y+1/4, x+1/4, -z+1/4'

loop_
_atom_site_type_symbol
_atom_site_label
_atom_site_fract_x
_atom_site_fract_y
_atom_site_fract_z
_atom_site_U_iso_or_equiv
_atom_site_adp_type
_atom_site_calc_flag
_atom_site_refinement_flags
_atom_site_occupancy
_atom_site_disorder_assembly
_atom_site_disorder_group
C C1 0.5271(3) 0.0576(3) 0.66152(8) 0.0504(9) Uani d . 1 . .
C C2 0.4370(3) 0.1229(3) 0.65483(9) 0.0515(9) Uani d . 1 . .
H H2 0.4037 0.1634 0.6720 0.062 Uiso calc R 1 . .
C C3 0.3946(3) 0.1304(3) 0.62371(9) 0.0502(9) Uani d . 1 . .
C C4 0.4459(3) 0.0701(3) 0.59912(8) 0.0503(9) Uani d . 1 . .
C C5 0.5358(3) 0.0018(3) 0.60522(8) 0.0534(9) Uani d . 1 B .
C C6 0.5743(3) -0.0025(3) 0.63688(8) 0.0555(10) Uani d . 1 . .
H H6 0.6353 -0.0483 0.6418 0.067 Uiso calc R 1 . .
C C7 0.2966(3) 0.2026(3) 0.61710(10) 0.0623(10) Uani d . 1 . .
H H7A 0.2892 0.2559 0.6352 0.075 Uiso calc R 1 . .
H H7B 0.3103 0.2448 0.5969 0.075 Uiso calc R 1 . .
C C8 0.1899(4) 0.1414(5) 0.61348(17) 0.118(2) Uani d . 1 . .
H H8A 0.2000 0.0796 0.5985 0.178 Uiso calc R 1 . .
H H8B 0.1337 0.1910 0.6048 0.178 Uiso calc R 1 . .
H H8C 0.1664 0.1138 0.6348 0.178 Uiso calc R 1 . .
C C9 0.5914(3) -0.0633(3) 0.57863(9) 0.0679(11) Uani d . 1 . .
H H9A 0.6275 -0.1282 0.5885 0.082 Uiso calc PR 0.50 A -1
H H9B 0.5349 -0.0902 0.5632 0.082 Uiso calc PR 0.50 A -1
H H9C 0.5855 -0.0251 0.5580 0.082 Uiso d PR 0.50 A -2
H H9D 0.6687 -0.0729 0.5837 0.082 Uiso d PR 0.50 A -2
C C10 0.6760(6) 0.0018(6) 0.55996(17) 0.0545(19) Uani d P 0.50 B -1
H H10A 0.7139 -0.0466 0.5445 0.082 Uiso calc PR 0.50 B -1
H H10B 0.7295 0.0330 0.5752 0.082 Uiso calc PR 0.50 B -1
H H10C 0.6396 0.0612 0.5480 0.082 Uiso calc PR 0.50 B -1
C C10A 0.5352(10) -0.1738(10) 0.5755(3) 0.125(4) Uani d P 0.50 B -2
H H10D 0.4582 -0.1629 0.5693 0.188 Uiso calc PR 0.50 B -2
H H10E 0.5386 -0.2124 0.5965 0.188 Uiso calc PR 0.50 B -2
H H10F 0.5723 -0.2176 0.5588 0.188 Uiso calc PR 0.50 B -2
C C11 0.4461(3) 0.1622(3) 0.54605(9) 0.0606(10) Uani d . 1 . .
C C12 0.4170(4) 0.1490(4) 0.51115(9) 0.0894(15) Uani d . 1 . .
H H12A 0.4840 0.1366 0.4984 0.134 Uiso calc R 1 . .
H H12B 0.3803 0.2156 0.5034 0.134 Uiso calc R 1 . .
H H12C 0.3676 0.0860 0.5086 0.134 Uiso calc R 1 . .
C C13 0.5000 0.2500 0.55988(14) 0.0584(14) Uani d S 1 . .
N N1 0.4111(3) 0.0809(3) 0.56575(8) 0.0583(9) Uani d . 1 . .
O O4 0.3487(4) 0.2510(8) 0.78203(14) 0.262(4) Uani d . 1 C .
Na Na1 0.5000 0.2500 0.74867(6) 0.0922(8) Uani d S 1 . .
S S1 0.58590(9) 0.05700(8) 0.70120(2) 0.0612(4) Uani d D 1 C .
O O1 0.4967(4) 0.0733(5) 0.72347(10) 0.0889(18) Uani d PDU 0.869(11) C 1
O O2 0.6390(5) -0.0470(4) 0.70533(9) 0.0819(16) Uani d PDU 0.869(11) C 1
O O3 0.6590(6) 0.1505(5) 0.70159(15) 0.119(2) Uani d PDU 0.869(11) C 1
O O2A 0.6973(18) 0.023(4) 0.6994(7) 0.099(14) Uani d PDU 0.131(11) C 2
O O1A 0.506(2) 0.001(4) 0.7204(9) 0.117(15) Uani d PDU 0.131(11) C 2
O O3A 0.590(3) 0.1683(14) 0.7130(8) 0.095(9) Uani d PDU 0.131(11) C 2
H H1 0.377(3) 0.022(3) 0.5607(9) 0.067(13) Uiso d . 1 . .
H H13 0.5000 0.2500 0.5828(12) 0.048(13) Uiso d S 1 . .

loop_
_atom_site_aniso_label
_atom_site_aniso_U_11
_atom_site_aniso_U_22
_atom_site_aniso_U_33
_atom_site_aniso_U_12
_atom_site_aniso_U_13
_atom_site_aniso_U_23
C1 0.045(2) 0.045(2) 0.061(2) -0.0081(16) -0.0005(17) 0.0017(17)
C2 0.050(2) 0.047(2) 0.057(2) -0.0037(17) 0.0048(18) -0.0015(17)
C3 0.045(2) 0.041(2) 0.065(2) -0.0067(15) -0.0019(18) 0.0014(17)
C4 0.052(2) 0.044(2) 0.055(2) -0.0092(17) -0.0070(18) -0.0011(17)
C5 0.052(2) 0.048(2) 0.060(2) 0.0011(18) -0.0046(18) -0.0016(18)
C6 0.051(2) 0.056(2) 0.060(2) 0.0065(18) -0.0029(18) -0.0007(18)
C7 0.057(2) 0.058(2) 0.073(2) 0.0061(19) -0.006(2) -0.002(2)
C8 0.061(3) 0.095(4) 0.200(6) 0.003(3) -0.011(4) 0.006(4)
C9 0.075(3) 0.069(3) 0.060(2) 0.011(2) -0.010(2) -0.017(2)
C10 0.042(4) 0.072(5) 0.049(4) 0.016(4) 0.002(3) -0.012(4)
C10A 0.124(10) 0.146(11) 0.106(8) 0.018(8) -0.003(7) -0.039(8)
C11 0.067(3) 0.058(3) 0.057(2) 0.002(2) -0.007(2) -0.003(2)
C12 0.125(4) 0.085(3) 0.058(3) -0.008(3) -0.023(3) -0.003(2)
C13 0.074(4) 0.053(4) 0.048(3) -0.003(3) 0.000 0.000
N1 0.066(2) 0.048(2) 0.061(2) -0.0042(17) -0.0150(16) -0.0086(17)
O4 0.124(4) 0.491(12) 0.171(5) -0.108(6) 0.038(3) 0.070(6)
Na1 0.1482(18) 0.099(2) 0.0908(17) -0.0076(14) 0.000 0.000
S1 0.0625(7) 0.0653(8) 0.0559(6) -0.0015(5) -0.0058(5) -0.0010(5)
O1 0.087(3) 0.120(4) 0.059(2) 0.034(3) 0.005(2) -0.008(3)
O2 0.087(4) 0.096(3) 0.063(2) 0.038(3) -0.009(2) 0.001(2)
O3 0.125(5) 0.136(4) 0.096(4) -0.079(4) -0.045(3) 0.026(3)
O2A 0.040(16) 0.18(4) 0.078(16) 0.064(18) -0.010(13) -0.05(2)
O1A 0.045(17) 0.17(3) 0.14(3) -0.05(2) -0.006(15) 0.09(3)
O3A 0.14(2) 0.065(15) 0.081(17) -0.075(15) -0.050(16) 0.017(12)

loop_
_atom_type_symbol
_atom_type_description
_atom_type_scat_dispersion_real
_atom_type_scat_dispersion_imag
_atom_type_scat_source
C C 0.0033 0.0016 'International Tables Vol C Tables 4.2.6.8 and 6.1.1.4'
H H 0.0000 0.0000 'International Tables Vol C Tables 4.2.6.8 and 6.1.1.4'
N N 0.0061 0.0033 'International Tables Vol C Tables 4.2.6.8 and 6.1.1.4'
O O 0.0106 0.0060 'International Tables Vol C Tables 4.2.6.8 and 6.1.1.4'
Na Na 0.0362 0.0249 'International Tables Vol C Tables 4.2.6.8 and 6.1.1.4'
S S 0.1246 0.1234 'International Tables Vol C Tables 4.2.6.8 and 6.1.1.4'

loop_
_geom_angle_atom_site_label_1
_geom_angle_atom_site_label_2
_geom_angle_atom_site_label_3
_geom_angle_site_symmetry_1
_geom_angle_site_symmetry_3
_geom_angle
C6 C1 C2 . . 119.5(3)
C6 C1 S1 . . 120.2(3)
C2 C1 S1 . . 120.2(3)
C3 C2 C1 . . 121.2(3)
C3 C2 H2 . . 119.4
C1 C2 H2 . . 119.4
C2 C3 C4 . . 117.8(3)
C2 C3 C7 . . 120.1(3)
C4 C3 C7 . . 122.1(3)
C3 C4 C5 . . 122.3(3)
C3 C4 N1 . . 120.5(3)
C5 C4 N1 . . 117.1(3)
C6 C5 C4 . . 117.1(3)
C6 C5 C9 . . 120.5(3)
C4 C5 C9 . . 122.3(3)
C1 C6 C5 . . 122.0(3)
C1 C6 H6 . . 119.0
C5 C6 H6 . . 119.0
C8 C7 C3 . . 114.4(3)
C8 C7 H7A . . 108.7
C3 C7 H7A . . 108.7
C8 C7 H7B . . 108.7
C3 C7 H7B . . 108.7
H7A C7 H7B . . 107.6
C7 C8 H8A . . 109.5
C7 C8 H8B . . 109.5
H8A C8 H8B . . 109.5
C7 C8 H8C . . 109.5
H8A C8 H8C . . 109.5
H8B C8 H8C . . 109.5
C10 C9 C5 . . 113.4(4)
C10 C9 C10A . . 137.1(6)
C5 C9 C10A . . 108.9(5)
C10 C9 H9A . . 108.9
C5 C9 H9A . . 108.9
C10A C9 H9A . . 61.7
C10 C9 H9B . . 108.9
C5 C9 H9B . . 108.9
C10A C9 H9B . . 48.6
H9A C9 H9B . . 107.7
C10 C9 H9C . . 49.8
C5 C9 H9C . . 110.3
C10A C9 H9C . . 108.6
H9A C9 H9C . . 140.5
H9B C9 H9C . . 63.2
C10 C9 H9D . . 60.7
C5 C9 H9D . . 110.1
C10A C9 H9D . . 110.4
H9A C9 H9D . . 52.2
H9B C9 H9D . . 140.4
H9C C9 H9D . . 108.5
C9 C10 H9C . . 40.0
C9 C10 H9D . . 39.3
H9C C10 H9D . . 78.1
C9 C10 H10A . . 109.5
H9C C10 H10A . . 103.5
H9D C10 H10A . . 95.4
C9 C10 H10B . . 109.5
H9C C10 H10B . . 142.3
H9D C10 H10B . . 81.0
C9 C10 H10C . . 109.5
H9C C10 H10C . . 75.1
H9D C10 H10C . . 146.8
C9 C10A H10D . . 109.5
C9 C10A H10E . . 109.5
H10D C10A H10E . . 109.5
C9 C10A H10F . . 109.5
H10D C10A H10F . . 109.5
H10E C10A H10F . . 109.5
N1 C11 C13 . . 118.2(4)
N1 C11 C12 . . 115.1(4)
C13 C11 C12 . . 126.6(4)
C11 C12 H12A . . 109.5
C11 C12 H12B . . 109.5
H12A C12 H12B . . 109.5
C11 C12 H12C . . 109.5
H12A C12 H12C . . 109.5
H12B C12 H12C . . 109.5
C11 C13 C11 . 2_655 131.3(5)
C11 C13 H13 . . 114.4(3)
C11 C13 H13 2_655 . 114.4(3)
C11 N1 C4 . . 123.1(3)
C11 N1 H1 . . 129(3)
C4 N1 H1 . . 107(3)
O3A Na1 O3A 2_655 . 90.6(16)
O3A Na1 O4 2_655 . 89.7(9)
O3A Na1 O4 . . 147.7(9)
O3A Na1 O4 2_655 2_655 147.7(9)
O3A Na1 O4 . 2_655 89.7(9)
O4 Na1 O4 . 2_655 106.7(3)
O3A Na1 O1 2_655 . 96.7(8)
O3A Na1 O1 . . 43.4(8)
O4 Na1 O1 . . 104.5(3)
O4 Na1 O1 2_655 . 105.5(3)
O3A Na1 O1 2_655 2_655 43.4(8)
O3A Na1 O1 . 2_655 96.7(8)
O4 Na1 O1 . 2_655 105.5(3)
O4 Na1 O1 2_655 2_655 104.5(3)
O1 Na1 O1 . 2_655 128.6(3)
O3A Na1 O3 2_655 2_655 8.7(9)
O3A Na1 O3 . 2_655 94.6(8)
O4 Na1 O3 . 2_655 82.2(2)
O4 Na1 O3 2_655 2_655 155.1(3)
O1 Na1 O3 . 2_655 94.26(17)
O1 Na1 O3 2_655 2_655 50.64(15)
O3A Na1 O3 2_655 . 94.6(8)
O3A Na1 O3 . . 8.7(9)
O4 Na1 O3 . . 155.1(3)
O4 Na1 O3 2_655 . 82.2(2)
O1 Na1 O3 . . 50.64(15)
O1 Na1 O3 2_655 . 94.26(17)
O3 Na1 O3 2_655 . 99.5(2)
O3A Na1 S1 2_655 . 95.4(8)
O3A Na1 S1 . . 19.4(8)
O4 Na1 S1 . . 128.6(2)
O4 Na1 S1 2_655 . 95.5(2)
O1 Na1 S1 . . 24.15(13)
O1 Na1 S1 2_655 . 112.89(15)
O3 Na1 S1 2_655 . 96.57(13)
O3 Na1 S1 . . 26.52(8)
O3A Na1 S1 2_655 2_655 19.4(8)
O3A Na1 S1 . 2_655 95.4(8)
O4 Na1 S1 . 2_655 95.5(2)
O4 Na1 S1 2_655 2_655 128.6(2)
O1 Na1 S1 . 2_655 112.89(15)
O1 Na1 S1 2_655 2_655 24.15(13)
O3 Na1 S1 2_655 2_655 26.52(8)
O3 Na1 S1 . 2_655 96.57(13)
S1 Na1 S1 . 2_655 105.70(8)
O2A S1 O1A . . 123(2)
O2A S1 O2 . . 47(2)
O1A S1 O2 . . 80(2)
O2A S1 O1 . . 142.8(14)
O1A S1 O1 . . 36(2)
O2 S1 O1 . . 112.9(3)
O2A S1 O3A . . 105.1(19)
O1A S1 O3A . . 107(2)
O2 S1 O3A . . 141.0(13)
O1 S1 O3A . . 71.5(17)
O2A S1 O3 . . 69(2)
O1A S1 O3 . . 142(2)
O2 S1 O3 . . 114.7(3)
O1 S1 O3 . . 110.5(4)
O3A S1 O3 . . 39.9(15)
O2A S1 C1 . . 109.8(11)
O1A S1 C1 . . 103.4(15)
O2 S1 C1 . . 107.1(2)
O1 S1 C1 . . 106.2(2)
O3A S1 C1 . . 108.5(12)
O3 S1 C1 . . 104.8(2)
O2A S1 Na1 . . 123.7(14)
O1A S1 Na1 . . 78(3)
O2 S1 Na1 . . 135.95(16)
O1 S1 Na1 . . 43.0(3)
O3A S1 Na1 . . 28.8(17)
O3 S1 Na1 . . 67.6(4)
C1 S1 Na1 . . 114.80(13)
S1 O1 Na1 . . 112.9(4)
S1 O3 Na1 . . 85.9(4)
S1 O3A Na1 . . 132(2)

loop_
_geom_bond_atom_site_label_1
_geom_bond_atom_site_label_2
_geom_bond_site_symmetry_2
_geom_bond_distance
C1 C6 . 1.374(5)
C1 C2 . 1.382(5)
C1 S1 . 1.779(4)
C2 C3 . 1.381(5)
C2 H2 . 0.9500
C3 C4 . 1.396(5)
C3 C7 . 1.507(5)
C4 C5 . 1.397(5)
C4 N1 . 1.440(4)
C5 C6 . 1.383(5)
C5 C9 . 1.509(5)
C6 H6 . 0.9500
C7 C8 . 1.505(6)
C7 H7A . 0.9900
C7 H7B . 0.9900
C8 H8A . 0.9800
C8 H8B . 0.9800
C8 H8C . 0.9800
C9 C10 . 1.509(8)
C9 C10A . 1.516(13)
C9 H9A . 0.9900
C9 H9B . 0.9900
C9 H9C . 0.9700
C9 H9D . 0.9700
C10 H10A . 0.9800
C10 H10B . 0.9800
C10 H10C . 0.9800
C10A H10D . 0.9800
C10A H10E . 0.9800
C10A H10F . 0.9800
C11 N1 . 1.347(5)
C11 C13 . 1.377(4)
C11 C12 . 1.484(5)
C12 H12A . 0.9800
C12 H12B . 0.9800
C12 H12C . 0.9800
C13 C11 2_655 1.377(4)
C13 H13 . 0.94(4)
N1 H1 . 0.85(4)
O4 Na1 . 2.295(5)
Na1 O3A 2_655 2.08(4)
Na1 O3A . 2.08(4)
Na1 O4 2_655 2.295(5)
Na1 O1 . 2.387(6)
Na1 O1 2_655 2.387(6)
Na1 O3 2_655 2.992(9)
Na1 O3 . 2.992(9)
Na1 S1 . 3.2274(19)
Na1 S1 2_655 3.2274(19)
S1 O2A . 1.422(13)
S1 O1A . 1.430(14)
S1 O2 . 1.431(4)
S1 O1 . 1.433(4)
S1 O3A . 1.439(15)
S1 O3 . 1.445(4)

loop_
_geom_hbond_atom_site_label_D
_geom_hbond_atom_site_label_H
_geom_hbond_atom_site_label_A
_geom_hbond_site_symmetry_A
_geom_hbond_distance_DH
_geom_hbond_distance_HA
_geom_hbond_distance_DA
_geom_hbond_angle_DHA
N1 H1 O2 16_546 0.85(4) 2.01(4) 2.854(6) 175(4)
N1 H1 O2A 16_546 0.85(4) 2.08(5) 2.83(3) 148(4)

loop_
_geom_torsion_atom_site_label_1
_geom_torsion_atom_site_label_2
_geom_torsion_atom_site_label_3
_geom_torsion_atom_site_label_4
_geom_torsion_site_symmetry_1
_geom_torsion_site_symmetry_4
_geom_torsion
C6 C1 C2 C3 . . -1.1(5)
S1 C1 C2 C3 . . 175.5(3)
C1 C2 C3 C4 . . -0.2(5)
C1 C2 C3 C7 . . -179.8(3)
C2 C3 C4 C5 . . 1.4(5)
C7 C3 C4 C5 . . -179.0(3)
C2 C3 C4 N1 . . -175.1(3)
C7 C3 C4 N1 . . 4.4(5)
C3 C4 C5 C6 . . -1.2(5)
N1 C4 C5 C6 . . 175.4(3)
C3 C4 C5 C9 . . -179.9(3)
N1 C4 C5 C9 . . -3.2(5)
C2 C1 C6 C5 . . 1.2(5)
S1 C1 C6 C5 . . -175.4(3)
C4 C5 C6 C1 . . -0.1(5)
C9 C5 C6 C1 . . 178.6(4)
C2 C3 C7 C8 . . -102.8(5)
C4 C3 C7 C8 . . 77.7(5)
C6 C5 C9 C10 . . -94.6(5)
C4 C5 C9 C10 . . 84.0(5)
C6 C5 C9 C10A . . 92.4(6)
C4 C5 C9 C10A . . -89.0(6)
N1 C11 C13 C11 . 2_655 172.5(4)
C12 C11 C13 C11 . 2_655 -10.5(3)
C13 C11 N1 C4 . . -12.9(5)
C12 C11 N1 C4 . . 169.8(4)
C3 C4 N1 C11 . . 83.0(5)
C5 C4 N1 C11 . . -93.7(4)
C6 C1 S1 O2A . . 20(3)
C2 C1 S1 O2A . . -157(3)
C6 C1 S1 O1A . . -113(2)
C2 C1 S1 O1A . . 71(2)
C6 C1 S1 O2 . . -29.4(4)
C2 C1 S1 O2 . . 154.1(4)
C6 C1 S1 O1 . . -150.2(4)
C2 C1 S1 O1 . . 33.2(4)
C6 C1 S1 O3A . . 134.3(19)
C2 C1 S1 O3A . . -42.2(19)
C6 C1 S1 O3 . . 92.8(5)
C2 C1 S1 O3 . . -83.7(5)
C6 C1 S1 Na1 . . 164.6(3)
C2 C1 S1 Na1 . . -11.9(3)
O3A Na1 S1 O2A 2_655 . 132(3)
O3A Na1 S1 O2A . . 56(3)
O4 Na1 S1 O2A . . -134(3)
O4 Na1 S1 O2A 2_655 . -17(3)
O1 Na1 S1 O2A . . -134(3)
O1 Na1 S1 O2A 2_655 . 91(3)
O3 Na1 S1 O2A 2_655 . 141(3)
O3 Na1 S1 O2A . . 43(3)
S1 Na1 S1 O2A 2_655 . 115(3)
O3A Na1 S1 O1A 2_655 . -106.4(16)
O3A Na1 S1 O1A . . 177(3)
O4 Na1 S1 O1A . . -12.5(14)
O4 Na1 S1 O1A 2_655 . 104.1(14)
O1 Na1 S1 O1A . . -12.0(15)
O1 Na1 S1 O1A 2_655 . -147.6(14)
O3 Na1 S1 O1A 2_655 . -97.7(13)
O3 Na1 S1 O1A . . 164.1(13)
S1 Na1 S1 O1A 2_655 . -123.1(13)
O3A Na1 S1 O2 2_655 . -167.6(11)
O3A Na1 S1 O2 . . 116(3)
O4 Na1 S1 O2 . . -73.7(5)
O4 Na1 S1 O2 2_655 . 42.9(4)
O1 Na1 S1 O2 . . -73.2(4)
O1 Na1 S1 O2 2_655 . 151.2(4)
O3 Na1 S1 O2 2_655 . -159.0(4)
O3 Na1 S1 O2 . . 102.9(4)
S1 Na1 S1 O2 2_655 . 175.6(4)
O3A Na1 S1 O1 2_655 . -94.4(10)
O3A Na1 S1 O1 . . -171(3)
O4 Na1 S1 O1 . . -0.5(4)
O4 Na1 S1 O1 2_655 . 116.1(4)
O1 Na1 S1 O1 2_655 . -135.6(3)
O3 Na1 S1 O1 2_655 . -85.7(3)
O3 Na1 S1 O1 . . 176.1(4)
S1 Na1 S1 O1 2_655 . -111.1(3)
O3A Na1 S1 O3A 2_655 . 76(3)
O4 Na1 S1 O3A . . 170(3)
O4 Na1 S1 O3A 2_655 . -73(3)
O1 Na1 S1 O3A . . 171(3)
O1 Na1 S1 O3A 2_655 . 35(3)
O3 Na1 S1 O3A 2_655 . 85(3)
O3 Na1 S1 O3A . . -13(3)
S1 Na1 S1 O3A 2_655 . 60(3)
O3A Na1 S1 O3 2_655 . 89.5(9)
O3A Na1 S1 O3 . . 13(3)
O4 Na1 S1 O3 . . -176.6(3)
O4 Na1 S1 O3 2_655 . -60.0(3)
O1 Na1 S1 O3 . . -176.1(4)
O1 Na1 S1 O3 2_655 . 48.3(3)
O3 Na1 S1 O3 2_655 . 98.1(3)
S1 Na1 S1 O3 2_655 . 72.7(2)
O3A Na1 S1 C1 2_655 . -7.0(9)
O3A Na1 S1 C1 . . -83(3)
O4 Na1 S1 C1 . . 86.9(3)
O4 Na1 S1 C1 2_655 . -156.5(2)
O1 Na1 S1 C1 . . 87.4(3)
O1 Na1 S1 C1 2_655 . -48.26(18)
O3 Na1 S1 C1 2_655 . 1.62(15)
O3 Na1 S1 C1 . . -96.5(3)
S1 Na1 S1 C1 2_655 . -23.80(12)
O2A S1 O1 Na1 . . 86(3)
O1A S1 O1 Na1 . . 160(3)
O2 S1 O1 Na1 . . 133.7(3)
O3A S1 O1 Na1 . . -4.7(13)
O3 S1 O1 Na1 . . 3.8(4)
C1 S1 O1 Na1 . . -109.2(2)
O3A Na1 O1 S1 2_655 . 88.2(10)
O3A Na1 O1 S1 . . 4.4(12)
O4 Na1 O1 S1 . . 179.6(3)
O4 Na1 O1 S1 2_655 . -68.1(3)
O1 Na1 O1 S1 2_655 . 55.6(2)
O3 Na1 O1 S1 2_655 . 96.6(3)
O3 Na1 O1 S1 . . -2.2(2)
S1 Na1 O1 S1 2_655 . 77.1(3)
O2A S1 O3 Na1 . . -143.0(13)
O1A S1 O3 Na1 . . -26(3)
O2 S1 O3 Na1 . . -131.8(2)
O1 S1 O3 Na1 . . -2.8(3)
O3A S1 O3 Na1 . . 9.8(19)
C1 S1 O3 Na1 . . 111.13(16)
O3A Na1 O3 S1 2_655 . -92.9(9)
O3A Na1 O3 S1 . . -30(5)
O4 Na1 O3 S1 . . 6.3(6)
O4 Na1 O3 S1 2_655 . 119.5(3)
O1 Na1 O3 S1 . . 2.0(2)
O1 Na1 O3 S1 2_655 . -136.4(3)
O3 Na1 O3 S1 2_655 . -85.7(2)
S1 Na1 O3 S1 2_655 . -112.3(2)
O2A S1 O3A Na1 . . -135(2)
O1A S1 O3A Na1 . . -3(3)
O2 S1 O3A Na1 . . -97(3)
O1 S1 O3A Na1 . . 6.6(19)
O3 S1 O3A Na1 . . -161(4)
C1 S1 O3A Na1 . . 108(2)
O3A Na1 O3A S1 2_655 . -105(3)
O4 Na1 O3A S1 . . -14(4)
O4 Na1 O3A S1 2_655 . 108(2)
O1 Na1 O3A S1 . . -5.5(16)
O1 Na1 O3A S1 2_655 . -148(2)
O3 Na1 O3A S1 2_655 . -97(2)
O3 Na1 O3A S1 . . 138(7)
S1 Na1 O3A S1 2_655 . -123(2)
